data_7054645
loop_
_publ_author_name
'Aaker\"oy, Christer B.'
'Wijethunga, Tharanga K.'
'Desper, John'

_publ_section_title
;
 Molecular electrostatic potential dependent selectivity of hydrogen
 bonding
;
_journal_issue 2
_journal_name_full 'New J. Chem.'
_journal_page_first 822
_journal_paper_doi 10.1039/C4NJ01324G
_journal_volume 39
_journal_year 2015
_chemical_formula_moiety
;
(C18 H16 N6) (C4 H6 O4)
;
_chemical_formula_sum 'C22 H22 N6 O4'
_chemical_formula_weight 434.46
_chemical_name_systematic
;
TW-2B-19 1,1'-di[(4-pyridyl)methyl]-2,2'-biimidazole, HOOC-(CH2)2-COOH
;
_space_group_IT_number 2
_symmetry_cell_setting triclinic
_symmetry_space_group_name_Hall '-P 1'
_symmetry_space_group_name_H-M 'P -1'
_atom_sites_solution_hydrogens geom
_atom_sites_solution_primary direct
_atom_sites_solution_secondary difmap
_audit_creation_method SHELXL-97
_cell_angle_alpha 69.536(7)
_cell_angle_beta 89.567(7)
_cell_angle_gamma 85.993(7)
_cell_formula_units_Z 1
_cell_length_a 4.8468(8)
_cell_length_b 9.2594(16)
_cell_length_c 12.245(2)
_cell_measurement_reflns_used 4840
_cell_measurement_temperature 120(2)
_cell_measurement_theta_max 67.98
_cell_measurement_theta_min 3.85
_cell_volume 513.51(15)
_computing_cell_refinement 'Bruker SAINT'
_computing_data_collection 'Bruker APEX2'
_computing_data_reduction 'Bruker SAINT'
_computing_molecular_graphics 'Bruker SHELXTL'
_computing_publication_material 'Bruker SHELXTL'
_computing_structure_refinement 'SHELXL-97 (Sheldrick, 2008)'
_computing_structure_solution 'SHELXS-97 (Sheldrick, 2008)'
_diffrn_ambient_temperature 120(2)
_diffrn_measured_fraction_theta_full 0.969
_diffrn_measured_fraction_theta_max 0.962
_diffrn_measurement_device_type 'Bruker APEX-II CCD'
_diffrn_measurement_method '\f and \w scans'
_diffrn_radiation_monochromator graphite
_diffrn_radiation_source 'fine-focus sealed tube'
_diffrn_radiation_type CuK\a
_diffrn_radiation_wavelength 1.54178
_diffrn_reflns_av_R_equivalents 0.0398
_diffrn_reflns_av_sigmaI/netI 0.0398
_diffrn_reflns_limit_h_max 5
_diffrn_reflns_limit_h_min -3
_diffrn_reflns_limit_k_max 10
_diffrn_reflns_limit_k_min -11
_diffrn_reflns_limit_l_max 14
_diffrn_reflns_limit_l_min -14
_diffrn_reflns_number 6345
_diffrn_reflns_theta_full 67.50
_diffrn_reflns_theta_max 67.98
_diffrn_reflns_theta_min 3.85
_exptl_absorpt_coefficient_mu 0.827
_exptl_absorpt_correction_T_max 0.753
_exptl_absorpt_correction_T_min 0.645
_exptl_absorpt_correction_type multi-scan
_exptl_absorpt_process_details SADABS
_exptl_crystal_colour colorless
_exptl_crystal_density_diffrn 1.405
_exptl_crystal_density_method 'not measured'
_exptl_crystal_description prism
_exptl_crystal_F_000 228
_exptl_crystal_size_max 0.543
_exptl_crystal_size_mid 0.239
_exptl_crystal_size_min 0.236
_refine_diff_density_max 0.355
_refine_diff_density_min -0.431
_refine_diff_density_rms 0.098
_refine_ls_extinction_method none
_refine_ls_goodness_of_fit_ref 1.084
_refine_ls_hydrogen_treatment mixed
_refine_ls_matrix_type full
_refine_ls_number_parameters 148
_refine_ls_number_reflns 1799
_refine_ls_number_restraints 0
_refine_ls_restrained_S_all 1.084
_refine_ls_R_factor_all 0.0624
_refine_ls_R_factor_gt 0.0507
_refine_ls_shift/su_max 0.000
_refine_ls_shift/su_mean 0.000
_refine_ls_structure_factor_coef Fsqd
_refine_ls_weighting_details 'calc w=1/[\s^2^(Fo^2^)+(0.0800P)^2^+0.3000P] where P=(Fo^2^+2Fc^2^)/3'
_refine_ls_weighting_scheme calc
_refine_ls_wR_factor_gt 0.1279
_refine_ls_wR_factor_ref 0.1400
_reflns_number_gt 1660
_reflns_number_total 1799
_reflns_threshold_expression >2sigma(I)
_cod_data_source_file c4nj01324g2.cif
_cod_data_source_block A1:Suc
_cod_depositor_comments
;
The following automatic conversions were performed:

'_symmetry_cell_setting' value 'Triclinic' changed to 'triclinic'
according to
/usr/data/users/saulius/crontab/automatic-downloads/current/RSC/lib/dictionaries/cif_core.dic
dictionary named 'cif_core.dic' version 2.4.2 from 2011-04-26.

Automatic conversion script
Id: cif_fix_values 3008 2015-01-20 13:52:24Z robertas 
;
_cod_original_cell_volume 513.50(15)
_cod_original_sg_symbol_H-M P-1
_cod_database_code 7054645

loop_
_symmetry_equiv_pos_as_xyz
'x, y, z'
'-x, -y, -z'

loop_
_atom_site_label
_atom_site_type_symbol
_atom_site_fract_x
_atom_site_fract_y
_atom_site_fract_z
_atom_site_U_iso_or_equiv
_atom_site_adp_type
_atom_site_occupancy
_atom_site_symmetry_multiplicity
_atom_site_calc_flag
_atom_site_refinement_flags
N11 N 0.7789(3) 0.49089(16) 0.89292(12) 0.0167(4) Uani 1 1 d .
C12 C 0.5905(3) 0.54818(19) 0.95572(14) 0.0159(4) Uani 1 1 d .
N13 N 0.5947(3) 0.70183(17) 0.92504(13) 0.0194(4) Uani 1 1 d .
C14 C 0.7917(4) 0.7437(2) 0.83850(15) 0.0203(4) Uani 1 1 d .
H14 H 0.8405 0.8464 0.7992 0.024 Uiso 1 1 calc R
C15 C 0.9051(4) 0.6168(2) 0.81777(15) 0.0206(4) Uani 1 1 d .
H15 H 1.0433 0.6152 0.7627 0.025 Uiso 1 1 calc R
N21 N 0.2531(3) 0.19077(17) 0.69176(13) 0.0202(4) Uani 1 1 d .
C22 C 0.3802(4) 0.0881(2) 0.78888(16) 0.0212(4) Uani 1 1 d .
H22 H 0.3378 -0.0170 0.8128 0.025 Uiso 1 1 calc R
C23 C 0.5700(4) 0.1302(2) 0.85496(15) 0.0208(4) Uani 1 1 d .
H23 H 0.6572 0.0545 0.9218 0.025 Uiso 1 1 calc R
C24 C 0.6318(3) 0.2852(2) 0.82208(15) 0.0180(4) Uani 1 1 d .
C25 C 0.5044(4) 0.3912(2) 0.72075(16) 0.0208(4) Uani 1 1 d .
H25 H 0.5440 0.4968 0.6948 0.025 Uiso 1 1 calc R
C26 C 0.3179(4) 0.3394(2) 0.65820(15) 0.0208(4) Uani 1 1 d .
H26 H 0.2334 0.4119 0.5892 0.025 Uiso 1 1 calc R
C27 C 0.8363(4) 0.3308(2) 0.89647(15) 0.0196(4) Uani 1 1 d .
H27 H 0.8285 0.2595 0.9782 0.024 Uiso 1 1 calc R
H27B H 1.0259 0.3193 0.8685 0.024 Uiso 1 1 calc R
C31 C -0.2497(3) 0.15781(19) 0.50365(15) 0.0172(4) Uani 1 1 d .
O31 O -0.1272(3) 0.06880(14) 0.60353(10) 0.0211(3) Uani 1 1 d .
H31 H 0.000(5) 0.123(3) 0.625(2) 0.025 Uiso 1 1 d .
O32 O -0.1865(3) 0.28969(14) 0.44893(11) 0.0257(4) Uani 1 1 d .
C32 C -0.4762(4) 0.08359(19) 0.46131(15) 0.0180(4) Uani 1 1 d .
H32A H -0.4301 0.0849 0.3821 0.022 Uiso 1 1 calc R
H32B H -0.6516 0.1477 0.4550 0.022 Uiso 1 1 calc R

loop_
_atom_site_aniso_label
_atom_site_aniso_U_11
_atom_site_aniso_U_22
_atom_site_aniso_U_33
_atom_site_aniso_U_23
_atom_site_aniso_U_13
_atom_site_aniso_U_12
N11 0.0146(7) 0.0210(8) 0.0163(7) -0.0080(6) -0.0007(5) -0.0046(5)
C12 0.0131(8) 0.0209(9) 0.0151(8) -0.0075(7) -0.0023(6) -0.0037(6)
N13 0.0189(8) 0.0206(8) 0.0191(8) -0.0068(6) -0.0016(6) -0.0043(6)
C14 0.0170(9) 0.0234(9) 0.0191(9) -0.0044(7) -0.0002(7) -0.0077(7)
C15 0.0175(9) 0.0284(10) 0.0166(8) -0.0074(7) 0.0009(6) -0.0077(7)
N21 0.0173(8) 0.0259(8) 0.0199(8) -0.0107(6) -0.0005(6) -0.0039(6)
C22 0.0199(9) 0.0222(9) 0.0230(9) -0.0095(7) 0.0015(7) -0.0035(7)
C23 0.0207(9) 0.0226(9) 0.0175(9) -0.0051(7) -0.0017(7) -0.0007(7)
C24 0.0134(9) 0.0248(9) 0.0183(9) -0.0109(7) 0.0015(6) -0.0009(6)
C25 0.0199(9) 0.0216(9) 0.0228(9) -0.0100(7) -0.0007(7) -0.0022(7)
C26 0.0192(9) 0.0236(9) 0.0200(9) -0.0080(7) -0.0024(7) -0.0009(7)
C27 0.0144(9) 0.0249(10) 0.0221(9) -0.0114(7) -0.0013(6) -0.0003(7)
C31 0.0123(9) 0.0205(9) 0.0201(9) -0.0088(7) 0.0013(6) -0.0019(6)
O31 0.0201(7) 0.0239(7) 0.0188(7) -0.0055(5) -0.0045(5) -0.0081(5)
O32 0.0262(7) 0.0210(7) 0.0273(7) -0.0040(5) -0.0044(5) -0.0075(5)
C32 0.0167(9) 0.0205(9) 0.0169(8) -0.0060(7) -0.0029(6) -0.0036(6)

loop_
_atom_type_symbol
_atom_type_description
_atom_type_scat_dispersion_real
_atom_type_scat_dispersion_imag
_atom_type_scat_source
C C 0.0181 0.0091 'International Tables Vol C Tables 4.2.6.8 and 6.1.1.4'
H H 0.0000 0.0000 'International Tables Vol C Tables 4.2.6.8 and 6.1.1.4'
N N 0.0311 0.0180 'International Tables Vol C Tables 4.2.6.8 and 6.1.1.4'
O O 0.0492 0.0322 'International Tables Vol C Tables 4.2.6.8 and 6.1.1.4'

loop_
_geom_angle_atom_site_label_1
_geom_angle_atom_site_label_2
_geom_angle_atom_site_label_3
_geom_angle
_geom_angle_site_symmetry_1
_geom_angle_site_symmetry_3
C12 N11 C15 106.56(14) . .
C12 N11 C27 129.28(15) . .
C15 N11 C27 124.12(15) . .
N13 C12 N11 111.28(15) . .
N13 C12 C12 124.79(19) . 2_667
N11 C12 C12 123.93(19) . 2_667
C12 N13 C14 105.04(14) . .
C15 C14 N13 110.66(16) . .
C15 C14 H14 124.7 . .
N13 C14 H14 124.7 . .
C14 C15 N11 106.45(16) . .
C14 C15 H15 126.8 . .
N11 C15 H15 126.8 . .
C26 N21 C22 117.87(15) . .
N21 C22 C23 122.74(17) . .
N21 C22 H22 118.6 . .
C23 C22 H22 118.6 . .
C22 C23 C24 119.47(16) . .
C22 C23 H23 120.3 . .
C24 C23 H23 120.3 . .
C25 C24 C23 117.96(16) . .
C25 C24 C27 122.93(16) . .
C23 C24 C27 119.10(15) . .
C24 C25 C26 119.12(16) . .
C24 C25 H25 120.4 . .
C26 C25 H25 120.4 . .
N21 C26 C25 122.81(16) . .
N21 C26 H26 118.6 . .
C25 C26 H26 118.6 . .
N11 C27 C24 112.70(14) . .
N11 C27 H27 109.1 . .
C24 C27 H27 109.1 . .
N11 C27 H27B 109.1 . .
C24 C27 H27B 109.1 . .
H27 C27 H27B 107.8 . .
O32 C31 O31 123.27(15) . .
O32 C31 C32 122.10(15) . .
O31 C31 C32 114.63(14) . .
C31 O31 H31 109.2(14) . .
C31 C32 C32 115.37(17) . 2_456
C31 C32 H32A 108.4 . .
C32 C32 H32A 108.4 2_456 .
C31 C32 H32B 108.4 . .
C32 C32 H32B 108.4 2_456 .
H32A C32 H32B 107.5 . .

loop_
_geom_bond_atom_site_label_1
_geom_bond_atom_site_label_2
_geom_bond_distance
_geom_bond_site_symmetry_2
N11 C12 1.383(2) .
N11 C15 1.386(2) .
N11 C27 1.474(2) .
C12 N13 1.340(2) .
C12 C12 1.470(3) 2_667
N13 C14 1.390(2) .
C14 C15 1.365(3) .
C14 H14 0.9500 .
C15 H15 0.9500 .
N21 C26 1.351(2) .
N21 C22 1.355(2) .
C22 C23 1.391(3) .
C22 H22 0.9500 .
C23 C24 1.402(3) .
C23 H23 0.9500 .
C24 C25 1.400(2) .
C24 C27 1.527(2) .
C25 C26 1.400(2) .
C25 H25 0.9500 .
C26 H26 0.9500 .
C27 H27 0.9900 .
C27 H27B 0.9900 .
C31 O32 1.229(2) .
C31 O31 1.329(2) .
C31 C32 1.520(2) .
O31 H31 0.92(3) .
C32 C32 1.539(3) 2_456
C32 H32A 0.9900 .
C32 H32B 0.9900 .

loop_
_geom_hbond_atom_site_label_D
_geom_hbond_atom_site_label_H
_geom_hbond_atom_site_label_A
_geom_hbond_distance_DH
_geom_hbond_distance_HA
_geom_hbond_distance_DA
_geom_hbond_angle_DHA
O31 H31 N21 0.92(3) 1.74(3) 2.6484(19) 168(2)

loop_
_geom_torsion_atom_site_label_1
_geom_torsion_atom_site_label_2
_geom_torsion_atom_site_label_3
_geom_torsion_atom_site_label_4
_geom_torsion
_geom_torsion_site_symmetry_1
_geom_torsion_site_symmetry_4
C15 N11 C12 N13 -0.76(18) . .
C27 N11 C12 N13 -178.14(14) . .
C15 N11 C12 C12 179.08(19) . 2_667
C27 N11 C12 C12 1.7(3) . 2_667
N11 C12 N13 C14 0.61(18) . .
C12 C12 N13 C14 -179.2(2) 2_667 .
C12 N13 C14 C15 -0.24(19) . .
N13 C14 C15 N11 -0.21(19) . .
C12 N11 C15 C14 0.57(18) . .
C27 N11 C15 C14 178.12(14) . .
C26 N21 C22 C23 0.7(3) . .
N21 C22 C23 C24 1.0(3) . .
C22 C23 C24 C25 -2.0(3) . .
C22 C23 C24 C27 178.83(15) . .
C23 C24 C25 C26 1.3(3) . .
C27 C24 C25 C26 -179.57(16) . .
C22 N21 C26 C25 -1.5(3) . .
C24 C25 C26 N21 0.4(3) . .
C12 N11 C27 C24 82.2(2) . .
C15 N11 C27 C24 -94.76(19) . .
C25 C24 C27 N11 30.6(2) . .
C23 C24 C27 N11 -150.28(15) . .
O32 C31 C32 C32 178.50(18) . 2_456
O31 C31 C32 C32 -1.4(3) . 2_456
